data_1554472
loop_
_publ_author_name
'Xiong, Yan-Jie'
'Shi, Shao-Qing'
'Hao, Wen-Juan'
'Tu, Shu-Jiang'
'Jiang, Bo'

_publ_section_title
;
 A new dehydrogenative [4 + 1] annulation between para-quinone methides
 (p-QMs) and iodonium ylides for the synthesis of 2,3-dihydrobenzofurans
;
_journal_issue 23
_journal_name_full 'Organic Chemistry Frontiers'
_journal_page_first 3483
_journal_paper_doi 10.1039/C8QO00950C
_journal_volume 5
_journal_year 2018
_chemical_formula_sum 'C27 H28 Cl I N2 O5'
_chemical_formula_weight 622.86
_space_group_IT_number 2
_space_group_name_Hall '-P 1'
_space_group_name_H-M_alt 'P -1'
_symmetry_cell_setting triclinic
_symmetry_space_group_name_H-M 'P -1'
_atom_sites_solution_hydrogens geom
_atom_sites_solution_primary direct
_atom_sites_solution_secondary difmap
_audit_creation_method SHELXL-97
_audit_update_record
;
2018-08-31 deposited with the CCDC.
2018-10-24 downloaded from the CCDC.
;
_cell_angle_alpha 106.048(2)
_cell_angle_beta 95.0100(10)
_cell_angle_gamma 114.103(3)
_cell_formula_units_Z 2
_cell_length_a 10.8050(8)
_cell_length_b 11.7571(9)
_cell_length_c 12.8689(11)
_cell_measurement_reflns_used 2308
_cell_measurement_temperature 298(2)
_cell_measurement_theta_max 25.611
_cell_measurement_theta_min 2.392
_cell_volume 1396.3(2)
_computing_cell_refinement 'Bruker SMART'
_computing_data_collection 'Bruker SMART'
_computing_data_reduction 'Bruker SHELXTL'
_computing_molecular_graphics 'Bruker SHELXTL'
_computing_publication_material 'Bruker SHELXTL'
_computing_structure_refinement 'SHELXL-97 (Sheldrick, 1997)'
_computing_structure_solution 'SHELXS-97 (Sheldrick, 1990)'
_diffrn_ambient_temperature 298(2)
_diffrn_measured_fraction_theta_full 0.982
_diffrn_measured_fraction_theta_max 0.982
_diffrn_measurement_device_type 'CCD area detector'
_diffrn_measurement_method 'phi and omega scans'
_diffrn_radiation_monochromator graphite
_diffrn_radiation_source 'fine-focus sealed tube'
_diffrn_radiation_type MoK\a
_diffrn_radiation_wavelength 0.71073
_diffrn_reflns_av_R_equivalents 0.0262
_diffrn_reflns_av_sigmaI/netI 0.0501
_diffrn_reflns_limit_h_max 12
_diffrn_reflns_limit_h_min -12
_diffrn_reflns_limit_k_max 13
_diffrn_reflns_limit_k_min -8
_diffrn_reflns_limit_l_max 15
_diffrn_reflns_limit_l_min -15
_diffrn_reflns_number 7091
_diffrn_reflns_theta_full 25.02
_diffrn_reflns_theta_max 25.02
_diffrn_reflns_theta_min 2.39
_exptl_absorpt_coefficient_mu 1.280
_exptl_absorpt_correction_T_max 0.8312
_exptl_absorpt_correction_T_min 0.6557
_exptl_absorpt_correction_type multi-scan
_exptl_absorpt_process_details sadabs
_exptl_crystal_colour red
_exptl_crystal_density_diffrn 1.482
_exptl_crystal_density_method 'not measured'
_exptl_crystal_description block
_exptl_crystal_F_000 628
_exptl_crystal_size_max 0.36
_exptl_crystal_size_mid 0.32
_exptl_crystal_size_min 0.15
_refine_diff_density_max 0.805
_refine_diff_density_min -0.831
_refine_diff_density_rms 0.072
_refine_ls_extinction_method none
_refine_ls_goodness_of_fit_ref 1.039
_refine_ls_hydrogen_treatment mixed
_refine_ls_matrix_type full
_refine_ls_number_parameters 333
_refine_ls_number_reflns 4841
_refine_ls_number_restraints 0
_refine_ls_restrained_S_all 1.039
_refine_ls_R_factor_all 0.0829
_refine_ls_R_factor_gt 0.0495
_refine_ls_shift/su_max 0.000
_refine_ls_shift/su_mean 0.000
_refine_ls_structure_factor_coef Fsqd
_refine_ls_weighting_details 'calc w=1/[\s^2^(Fo^2^)+(0.0625P)^2^+0.2193P] where P=(Fo^2^+2Fc^2^)/3'
_refine_ls_weighting_scheme calc
_refine_ls_wR_factor_gt 0.1228
_refine_ls_wR_factor_ref 0.1373
_reflns_number_gt 2934
_reflns_number_total 4841
_reflns_threshold_expression >2sigma(I)
_cod_data_source_file c8qo00950c2.cif
_cod_data_source_block 180809b
_cod_depositor_comments
;
The following automatic conversions were performed:

data item '_symmetry_cell_setting' value 'Triclinic' was changed to
'triclinic' in accordance with the
/home/saulius/struct/COD-crude-data/automatic-downloads/DataCite-retrospective/RSC/depositions/lib/dictionaries/cif_core.dic
dictionary named 'cif_core.dic' version 2.4.2 last updated on
2011-04-26.

Automatic conversion script
Id: cif_fix_values 6909 2019-04-08 15:41:33Z antanas 
;
_cod_original_cell_volume 1396.26(19)
_cod_original_sg_symbol_H-M P-1
_cod_database_code 1554472

loop_
_symmetry_equiv_pos_as_xyz
'x, y, z'
'-x, -y, -z'

loop_
_atom_site_label
_atom_site_type_symbol
_atom_site_fract_x
_atom_site_fract_y
_atom_site_fract_z
_atom_site_U_iso_or_equiv
_atom_site_adp_type
_atom_site_occupancy
_atom_site_symmetry_multiplicity
_atom_site_calc_flag
_atom_site_refinement_flags
Cl1 Cl 0.28396(16) 0.40521(16) 0.73530(12) 0.0903(5) Uani 1 1 d .
I1 I 0.61177(4) 0.55468(4) 0.69247(4) 0.1018(2) Uani 1 1 d .
N1 N 0.0528(4) -0.1578(4) 0.1394(3) 0.0532(10) Uani 1 1 d .
N2 N 0.1009(4) -0.2935(4) 0.2268(3) 0.0599(11) Uani 1 1 d .
O1 O 0.1586(3) -0.0100(3) 0.4077(2) 0.0547(8) Uani 1 1 d .
O2 O 0.1773(4) 0.0663(4) 0.2088(3) 0.0729(10) Uani 1 1 d .
O3 O -0.0644(4) -0.3816(4) 0.0687(3) 0.0975(13) Uani 1 1 d .
O4 O 0.2636(4) -0.2054(4) 0.3868(3) 0.0781(11) Uani 1 1 d .
O5 O 0.7595(4) -0.0519(4) 0.1601(5) 0.145(2) Uani 1 1 d .
C1 C 0.2245(4) -0.0503(4) 0.3199(3) 0.0451(11) Uani 1 1 d .
C2 C 0.3770(4) 0.0507(4) 0.3564(3) 0.0449(10) Uani 1 1 d .
C3 C 0.3855(4) 0.1541(4) 0.4554(4) 0.0493(11) Uani 1 1 d .
C4 C 0.2556(4) 0.1118(4) 0.4799(4) 0.0493(11) Uani 1 1 d .
C5 C 0.2229(5) 0.1844(5) 0.5670(4) 0.0568(12) Uani 1 1 d .
H5 H 0.1358 0.1506 0.5835 0.068 Uiso 1 1 calc R
C6 C 0.3267(5) 0.3104(5) 0.6288(4) 0.0639(14) Uani 1 1 d .
C7 C 0.4588(5) 0.3595(5) 0.6075(4) 0.0631(14) Uani 1 1 d .
C8 C 0.4880(5) 0.2800(5) 0.5199(4) 0.0612(13) Uani 1 1 d .
H8 H 0.5761 0.3117 0.5049 0.073 Uiso 1 1 calc R
C9 C 0.1519(5) -0.0408(5) 0.2169(4) 0.0511(12) Uani 1 1 d .
C10 C 0.0245(5) -0.2827(5) 0.1403(4) 0.0628(14) Uani 1 1 d .
C11 C 0.2004(5) -0.1889(5) 0.3154(4) 0.0532(12) Uani 1 1 d .
C12 C -0.0261(6) -0.1474(7) 0.0451(4) 0.0869(19) Uani 1 1 d .
H12A H -0.0996 -0.2335 0.0015 0.130 Uiso 1 1 calc R
H12B H 0.0354 -0.1137 -0.0003 0.130 Uiso 1 1 calc R
H12C H -0.0653 -0.0882 0.0731 0.130 Uiso 1 1 calc R
C13 C 0.0712(7) -0.4297(6) 0.2205(6) 0.097(2) Uani 1 1 d .
H13A H 0.1309 -0.4264 0.2822 0.146 Uiso 1 1 calc R
H13B H 0.0878 -0.4739 0.1524 0.146 Uiso 1 1 calc R
H13C H -0.0243 -0.4775 0.2227 0.146 Uiso 1 1 calc R
C14 C 0.4740(4) 0.0335(4) 0.3002(3) 0.0452(10) Uani 1 1 d .
C15 C 0.4354(4) -0.0766(4) 0.2001(3) 0.0463(11) Uani 1 1 d .
H15 H 0.3409 -0.1325 0.1709 0.056 Uiso 1 1 calc R
C16 C 0.5242(4) -0.1052(4) 0.1454(3) 0.0440(10) Uani 1 1 d .
C17 C 0.6731(5) -0.0177(5) 0.1929(4) 0.0648(14) Uani 1 1 d .
C18 C 0.7179(4) 0.1072(4) 0.2868(3) 0.0447(10) Uani 1 1 d .
C19 C 0.6205(4) 0.1272(4) 0.3362(4) 0.0481(11) Uani 1 1 d .
H19 H 0.6484 0.2048 0.3963 0.058 Uiso 1 1 calc R
C20 C 0.4777(5) -0.2223(4) 0.0367(4) 0.0534(12) Uani 1 1 d .
C21 C 0.3195(6) -0.2915(6) -0.0042(5) 0.110(2) Uani 1 1 d .
H21A H 0.2934 -0.3611 -0.0743 0.164 Uiso 1 1 calc R
H21B H 0.2883 -0.2283 -0.0130 0.164 Uiso 1 1 calc R
H21C H 0.2774 -0.3284 0.0490 0.164 Uiso 1 1 calc R
C22 C 0.5218(7) -0.3246(5) 0.0535(5) 0.094(2) Uani 1 1 d .
H22A H 0.6216 -0.2854 0.0743 0.141 Uiso 1 1 calc R
H22B H 0.4883 -0.3989 -0.0143 0.141 Uiso 1 1 calc R
H22C H 0.4834 -0.3540 0.1112 0.141 Uiso 1 1 calc R
C23 C 0.5419(8) -0.1724(6) -0.0534(5) 0.106(2) Uani 1 1 d .
H23A H 0.6416 -0.1302 -0.0300 0.159 Uiso 1 1 calc R
H23B H 0.5117 -0.1098 -0.0653 0.159 Uiso 1 1 calc R
H23C H 0.5125 -0.2460 -0.1213 0.159 Uiso 1 1 calc R
C24 C 0.8719(4) 0.2076(4) 0.3242(4) 0.0508(11) Uani 1 1 d .
C25 C 0.8950(6) 0.3384(6) 0.4070(5) 0.106(2) Uani 1 1 d .
H25A H 0.8370 0.3706 0.3766 0.159 Uiso 1 1 calc R
H25B H 0.9910 0.4019 0.4222 0.159 Uiso 1 1 calc R
H25C H 0.8719 0.3257 0.4746 0.159 Uiso 1 1 calc R
C26 C 0.9560(6) 0.1525(7) 0.3777(6) 0.098(2) Uani 1 1 d .
H26A H 0.9207 0.1324 0.4397 0.147 Uiso 1 1 calc R
H26B H 1.0521 0.2174 0.4029 0.147 Uiso 1 1 calc R
H26C H 0.9482 0.0732 0.3241 0.147 Uiso 1 1 calc R
C27 C 0.9306(6) 0.2362(6) 0.2245(5) 0.0821(17) Uani 1 1 d .
H27A H 0.9244 0.1561 0.1735 0.123 Uiso 1 1 calc R
H27B H 1.0263 0.3019 0.2501 0.123 Uiso 1 1 calc R
H27C H 0.8778 0.2685 0.1879 0.123 Uiso 1 1 calc R

loop_
_atom_site_aniso_label
_atom_site_aniso_U_11
_atom_site_aniso_U_22
_atom_site_aniso_U_33
_atom_site_aniso_U_23
_atom_site_aniso_U_13
_atom_site_aniso_U_12
Cl1 0.0931(11) 0.1022(11) 0.0673(9) -0.0113(8) 0.0214(8) 0.0619(10)
I1 0.0841(3) 0.0730(3) 0.0980(4) -0.0283(2) 0.0094(2) 0.0278(2)
N1 0.048(2) 0.060(3) 0.046(2) 0.0078(19) 0.0068(18) 0.026(2)
N2 0.066(3) 0.038(2) 0.062(3) 0.011(2) 0.012(2) 0.016(2)
O1 0.0448(17) 0.0547(19) 0.0532(19) 0.0046(15) 0.0165(14) 0.0197(15)
O2 0.077(2) 0.065(3) 0.085(3) 0.031(2) 0.0155(19) 0.036(2)
O3 0.079(3) 0.072(3) 0.085(3) -0.011(2) -0.011(2) 0.013(2)
O4 0.093(3) 0.076(3) 0.077(3) 0.034(2) 0.014(2) 0.046(2)
O5 0.057(2) 0.099(3) 0.193(5) -0.062(3) 0.036(3) 0.026(2)
C1 0.041(2) 0.049(3) 0.041(2) 0.007(2) 0.0107(19) 0.021(2)
C2 0.043(2) 0.038(2) 0.049(3) 0.006(2) 0.010(2) 0.019(2)
C3 0.045(3) 0.046(3) 0.049(3) 0.000(2) 0.010(2) 0.024(2)
C4 0.046(3) 0.053(3) 0.046(3) 0.008(2) 0.007(2) 0.026(2)
C5 0.052(3) 0.069(3) 0.056(3) 0.013(3) 0.016(2) 0.038(3)
C6 0.066(3) 0.078(4) 0.049(3) 0.000(3) 0.010(2) 0.049(3)
C7 0.063(3) 0.059(3) 0.056(3) -0.003(2) 0.005(2) 0.033(3)
C8 0.048(3) 0.059(3) 0.066(3) 0.000(3) 0.014(2) 0.027(2)
C9 0.047(3) 0.055(3) 0.054(3) 0.011(2) 0.018(2) 0.029(2)
C10 0.051(3) 0.057(3) 0.061(3) 0.005(3) 0.013(3) 0.016(3)
C11 0.055(3) 0.053(3) 0.058(3) 0.022(3) 0.020(2) 0.027(3)
C12 0.085(4) 0.123(5) 0.054(3) 0.013(3) 0.004(3) 0.062(4)
C13 0.114(5) 0.055(4) 0.111(5) 0.028(4) 0.018(4) 0.028(4)
C14 0.042(2) 0.042(2) 0.046(3) 0.007(2) 0.015(2) 0.019(2)
C15 0.037(2) 0.042(2) 0.045(3) 0.002(2) 0.0071(19) 0.014(2)
C16 0.049(3) 0.033(2) 0.045(3) 0.0066(19) 0.011(2) 0.019(2)
C17 0.055(3) 0.051(3) 0.074(3) -0.002(2) 0.024(3) 0.024(2)
C18 0.040(2) 0.039(2) 0.046(2) 0.0045(19) 0.0076(19) 0.016(2)
C19 0.044(2) 0.040(2) 0.047(3) 0.000(2) 0.012(2) 0.015(2)
C20 0.065(3) 0.043(3) 0.048(3) 0.004(2) 0.015(2) 0.028(2)
C21 0.072(4) 0.099(5) 0.083(4) -0.049(4) -0.008(3) 0.026(4)
C22 0.135(6) 0.056(3) 0.081(4) -0.005(3) 0.004(4) 0.057(4)
C23 0.180(7) 0.078(4) 0.064(4) 0.016(3) 0.054(4) 0.063(5)
C24 0.041(2) 0.048(3) 0.047(3) 0.004(2) 0.011(2) 0.012(2)
C25 0.054(4) 0.077(4) 0.108(5) -0.033(4) 0.020(3) -0.001(3)
C26 0.057(4) 0.124(6) 0.128(6) 0.071(5) 0.016(4) 0.039(4)
C27 0.061(3) 0.093(4) 0.072(4) 0.026(3) 0.019(3) 0.016(3)

loop_
_atom_type_symbol
_atom_type_description
_atom_type_scat_dispersion_real
_atom_type_scat_dispersion_imag
_atom_type_scat_source
C C 0.0033 0.0016 'International Tables Vol C Tables 4.2.6.8 and 6.1.1.4'
H H 0.0000 0.0000 'International Tables Vol C Tables 4.2.6.8 and 6.1.1.4'
N N 0.0061 0.0033 'International Tables Vol C Tables 4.2.6.8 and 6.1.1.4'
O O 0.0106 0.0060 'International Tables Vol C Tables 4.2.6.8 and 6.1.1.4'
Cl Cl 0.1484 0.1585 'International Tables Vol C Tables 4.2.6.8 and 6.1.1.4'
I I -0.4742 1.8119 'International Tables Vol C Tables 4.2.6.8 and 6.1.1.4'

loop_
_geom_angle_atom_site_label_1
_geom_angle_atom_site_label_2
_geom_angle_atom_site_label_3
_geom_angle
C9 N1 C10 125.5(4)
C9 N1 C12 116.7(4)
C10 N1 C12 117.8(4)
C11 N2 C10 125.6(4)
C11 N2 C13 118.5(5)
C10 N2 C13 115.9(4)
C4 O1 C1 106.9(3)
O1 C1 C2 106.3(3)
O1 C1 C11 104.0(3)
C2 C1 C11 113.4(3)
O1 C1 C9 104.7(3)
C2 C1 C9 110.9(4)
C11 C1 C9 116.4(4)
C14 C2 C3 133.4(4)
C14 C2 C1 121.9(4)
C3 C2 C1 104.8(3)
C4 C3 C8 117.9(4)
C4 C3 C2 107.5(4)
C8 C3 C2 134.4(4)
O1 C4 C5 121.9(4)
O1 C4 C3 113.9(4)
C5 C4 C3 124.2(4)
C4 C5 C6 116.5(4)
C4 C5 H5 121.8
C6 C5 H5 121.8
C5 C6 C7 122.1(4)
C5 C6 Cl1 116.7(4)
C7 C6 Cl1 121.2(4)
C6 C7 C8 119.2(4)
C6 C7 I1 122.4(3)
C8 C7 I1 118.2(4)
C3 C8 C7 120.1(4)
C3 C8 H8 120.0
C7 C8 H8 120.0
O2 C9 N1 122.6(5)
O2 C9 C1 120.5(4)
N1 C9 C1 116.8(4)
O3 C10 N1 121.8(5)
O3 C10 N2 120.0(5)
N1 C10 N2 118.2(4)
O4 C11 N2 122.1(5)
O4 C11 C1 121.4(5)
N2 C11 C1 116.5(4)
N1 C12 H12A 109.5
N1 C12 H12B 109.5
H12A C12 H12B 109.5
N1 C12 H12C 109.5
H12A C12 H12C 109.5
H12B C12 H12C 109.5
N2 C13 H13A 109.5
N2 C13 H13B 109.5
H13A C13 H13B 109.5
N2 C13 H13C 109.5
H13A C13 H13C 109.5
H13B C13 H13C 109.5
C2 C14 C15 121.8(4)
C2 C14 C19 122.3(4)
C15 C14 C19 115.9(3)
C16 C15 C14 125.2(4)
C16 C15 H15 117.4
C14 C15 H15 117.4
C15 C16 C17 117.1(4)
C15 C16 C20 123.3(4)
C17 C16 C20 119.6(4)
O5 C17 C16 120.1(4)
O5 C17 C18 120.0(4)
C16 C17 C18 119.7(4)
C19 C18 C17 118.1(4)
C19 C18 C24 122.6(4)
C17 C18 C24 119.2(4)
C18 C19 C14 123.0(4)
C18 C19 H19 118.5
C14 C19 H19 118.5
C22 C20 C21 107.7(5)
C22 C20 C16 110.6(4)
C21 C20 C16 111.0(4)
C22 C20 C23 109.7(5)
C21 C20 C23 108.1(5)
C16 C20 C23 109.7(4)
C20 C21 H21A 109.5
C20 C21 H21B 109.5
H21A C21 H21B 109.5
C20 C21 H21C 109.5
H21A C21 H21C 109.5
H21B C21 H21C 109.5
C20 C22 H22A 109.5
C20 C22 H22B 109.5
H22A C22 H22B 109.5
C20 C22 H22C 109.5
H22A C22 H22C 109.5
H22B C22 H22C 109.5
C20 C23 H23A 109.5
C20 C23 H23B 109.5
H23A C23 H23B 109.5
C20 C23 H23C 109.5
H23A C23 H23C 109.5
H23B C23 H23C 109.5
C25 C24 C18 111.8(4)
C25 C24 C26 108.7(5)
C18 C24 C26 110.1(4)
C25 C24 C27 107.7(5)
C18 C24 C27 110.8(4)
C26 C24 C27 107.6(4)
C24 C25 H25A 109.5
C24 C25 H25B 109.5
H25A C25 H25B 109.5
C24 C25 H25C 109.5
H25A C25 H25C 109.5
H25B C25 H25C 109.5
C24 C26 H26A 109.5
C24 C26 H26B 109.5
H26A C26 H26B 109.5
C24 C26 H26C 109.5
H26A C26 H26C 109.5
H26B C26 H26C 109.5
C24 C27 H27A 109.5
C24 C27 H27B 109.5
H27A C27 H27B 109.5
C24 C27 H27C 109.5
H27A C27 H27C 109.5
H27B C27 H27C 109.5

loop_
_geom_bond_atom_site_label_1
_geom_bond_atom_site_label_2
_geom_bond_distance
Cl1 C6 1.738(4)
I1 C7 2.096(5)
N1 C9 1.372(6)
N1 C10 1.375(6)
N1 C12 1.484(6)
N2 C11 1.378(6)
N2 C10 1.394(6)
N2 C13 1.476(6)
O1 C4 1.372(5)
O1 C1 1.459(5)
O2 C9 1.212(5)
O3 C10 1.210(6)
O4 C11 1.201(6)
O5 C17 1.222(5)
C1 C2 1.518(6)
C1 C11 1.525(6)
C1 C9 1.535(6)
C2 C14 1.374(5)
C2 C3 1.464(5)
C3 C4 1.383(6)
C3 C8 1.389(6)
C4 C5 1.377(6)
C5 C6 1.386(7)
C5 H5 0.9300
C6 C7 1.388(7)
C7 C8 1.402(6)
C8 H8 0.9300
C12 H12A 0.9600
C12 H12B 0.9600
C12 H12C 0.9600
C13 H13A 0.9600
C13 H13B 0.9600
C13 H13C 0.9600
C14 C15 1.432(5)
C14 C19 1.449(6)
C15 C16 1.334(5)
C15 H15 0.9300
C16 C17 1.466(6)
C16 C20 1.533(5)
C17 C18 1.479(6)
C18 C19 1.343(5)
C18 C24 1.528(6)
C19 H19 0.9300
C20 C22 1.521(7)
C20 C21 1.527(7)
C20 C23 1.535(7)
C21 H21A 0.9600
C21 H21B 0.9600
C21 H21C 0.9600
C22 H22A 0.9600
C22 H22B 0.9600
C22 H22C 0.9600
C23 H23A 0.9600
C23 H23B 0.9600
C23 H23C 0.9600
C24 C25 1.516(7)
C24 C26 1.529(7)
C24 C27 1.538(7)
C25 H25A 0.9600
C25 H25B 0.9600
C25 H25C 0.9600
C26 H26A 0.9600
C26 H26B 0.9600
C26 H26C 0.9600
C27 H27A 0.9600
C27 H27B 0.9600
C27 H27C 0.9600

loop_
_geom_torsion_atom_site_label_1
_geom_torsion_atom_site_label_2
_geom_torsion_atom_site_label_3
_geom_torsion_atom_site_label_4
_geom_torsion
C4 O1 C1 C2 8.1(4)
C4 O1 C1 C11 128.0(4)
C4 O1 C1 C9 -109.4(4)
O1 C1 C2 C14 171.3(4)
C11 C1 C2 C14 57.7(5)
C9 C1 C2 C14 -75.5(5)
O1 C1 C2 C3 -8.0(4)
C11 C1 C2 C3 -121.6(4)
C9 C1 C2 C3 105.2(4)
C14 C2 C3 C4 -174.1(5)
C1 C2 C3 C4 5.1(5)
C14 C2 C3 C8 10.8(9)
C1 C2 C3 C8 -170.0(5)
C1 O1 C4 C5 173.6(4)
C1 O1 C4 C3 -5.2(5)
C8 C3 C4 O1 176.0(4)
C2 C3 C4 O1 -0.1(5)
C8 C3 C4 C5 -2.9(7)
C2 C3 C4 C5 -178.9(4)
O1 C4 C5 C6 -175.0(4)
C3 C4 C5 C6 3.8(7)
C4 C5 C6 C7 -2.7(7)
C4 C5 C6 Cl1 177.4(4)
C5 C6 C7 C8 0.9(8)
Cl1 C6 C7 C8 -179.2(4)
C5 C6 C7 I1 175.3(4)
Cl1 C6 C7 I1 -4.8(6)
C4 C3 C8 C7 0.8(7)
C2 C3 C8 C7 175.5(5)
C6 C7 C8 C3 0.1(8)
I1 C7 C8 C3 -174.6(4)
C10 N1 C9 O2 176.1(4)
C12 N1 C9 O2 -1.6(6)
C10 N1 C9 C1 -7.8(6)
C12 N1 C9 C1 174.6(4)
O1 C1 C9 O2 73.7(5)
C2 C1 C9 O2 -40.5(5)
C11 C1 C9 O2 -172.1(4)
O1 C1 C9 N1 -102.5(4)
C2 C1 C9 N1 143.2(4)
C11 C1 C9 N1 11.6(5)
C9 N1 C10 O3 -179.7(5)
C12 N1 C10 O3 -2.1(7)
C9 N1 C10 N2 0.5(6)
C12 N1 C10 N2 178.2(4)
C11 N2 C10 O3 -177.1(5)
C13 N2 C10 O3 3.3(7)
C11 N2 C10 N1 2.7(7)
C13 N2 C10 N1 -177.0(5)
C10 N2 C11 O4 -179.2(5)
C13 N2 C11 O4 0.4(7)
C10 N2 C11 C1 2.0(6)
C13 N2 C11 C1 -178.4(4)
O1 C1 C11 O4 -73.2(5)
C2 C1 C11 O4 41.8(6)
C9 C1 C11 O4 172.3(4)
O1 C1 C11 N2 105.6(4)
C2 C1 C11 N2 -139.4(4)
C9 C1 C11 N2 -8.9(5)
C3 C2 C14 C15 -177.0(5)
C1 C2 C14 C15 4.0(7)
C3 C2 C14 C19 1.0(8)
C1 C2 C14 C19 -178.1(4)
C2 C14 C15 C16 -174.9(4)
C19 C14 C15 C16 7.0(7)
C14 C15 C16 C17 0.9(7)
C14 C15 C16 C20 -178.4(4)
C15 C16 C17 O5 165.8(6)
C20 C16 C17 O5 -14.9(8)
C15 C16 C17 C18 -9.3(7)
C20 C16 C17 C18 170.1(4)
O5 C17 C18 C19 -165.6(6)
C16 C17 C18 C19 9.5(7)
O5 C17 C18 C24 14.2(8)
C16 C17 C18 C24 -170.7(4)
C17 C18 C19 C14 -1.3(7)
C24 C18 C19 C14 179.0(4)
C2 C14 C19 C18 175.2(4)
C15 C14 C19 C18 -6.7(6)
C15 C16 C20 C22 -114.2(5)
C17 C16 C20 C22 66.4(6)
C15 C16 C20 C21 5.2(7)
C17 C16 C20 C21 -174.1(5)
C15 C16 C20 C23 124.7(5)
C17 C16 C20 C23 -54.7(6)
C19 C18 C24 C25 -10.2(7)
C17 C18 C24 C25 170.0(5)
C19 C18 C24 C26 110.7(5)
C17 C18 C24 C26 -69.0(6)
C19 C18 C24 C27 -130.3(5)
C17 C18 C24 C27 49.9(6)
